data_4325091
loop_
_publ_author_name
'Awal Noor'
'Winfried P. Kretschmer'
'Germund Glatz'
'Rhett Kempe'

_publ_section_title
;
 Highly Active Titanium-Based Olefin Polymerization Catalysts Bearing
 Bulky Aminopyridinato Ligands
;
_journal_name_full 'Inorganic Chemistry'
_journal_page_first 4598
_journal_page_last 4606
_journal_paper_doi 10.1021/ic200318h
_journal_volume 50
_journal_year 2011
_chemical_formula_sum 'C40 H59 Cl3 N2 O2 Ti'
_chemical_formula_weight 754.14
_chemical_name_systematic
;
 ?
;
_space_group_IT_number 56
_symmetry_cell_setting orthorhombic
_symmetry_space_group_name_Hall '-P 2ab 2ac'
_symmetry_space_group_name_H-M 'P c c n'
_atom_sites_solution_hydrogens geom
_atom_sites_solution_primary direct
_atom_sites_solution_secondary difmap
_audit_creation_method SHELXL-97
_cell_angle_alpha 90.00
_cell_angle_beta 90.00
_cell_angle_gamma 90.00
_cell_formula_units_Z 8
_cell_length_a 19.6630(10)
_cell_length_b 27.6460(11)
_cell_length_c 15.2850(6)
_cell_measurement_reflns_used all
_cell_measurement_temperature 133(2)
_cell_measurement_theta_max 26.07
_cell_measurement_theta_min 1.27
_cell_volume 8309.0(6)
_computing_cell_refinement X-AREA-STOE
_computing_data_collection X-AREA-STOE
_computing_data_reduction X-AREA-STOE
_computing_structure_refinement 'SHELXL-97 (Sheldrick, 1997)'
_computing_structure_solution SIR-97
_diffrn_ambient_temperature 133(2)
_diffrn_measured_fraction_theta_full 0.987
_diffrn_measured_fraction_theta_max 0.987
_diffrn_measurement_device_type STOE-IPDSII
_diffrn_measurement_method Omega-Scan
_diffrn_radiation_monochromator graphite
_diffrn_radiation_source 'fine-focus sealed tube'
_diffrn_radiation_type MoK\a
_diffrn_radiation_wavelength 0.71069
_diffrn_reflns_av_R_equivalents 0.0894
_diffrn_reflns_av_sigmaI/netI 0.0576
_diffrn_reflns_limit_h_max 23
_diffrn_reflns_limit_h_min -23
_diffrn_reflns_limit_k_max 33
_diffrn_reflns_limit_k_min -33
_diffrn_reflns_limit_l_max 18
_diffrn_reflns_limit_l_min -18
_diffrn_reflns_number 73184
_diffrn_reflns_theta_full 25.79
_diffrn_reflns_theta_max 25.79
_diffrn_reflns_theta_min 1.27
_exptl_absorpt_coefficient_mu 0.433
_exptl_absorpt_correction_type none
_exptl_crystal_colour red
_exptl_crystal_density_diffrn 1.206
_exptl_crystal_description prism
_exptl_crystal_F_000 3216
_exptl_crystal_size_max 0.69
_exptl_crystal_size_mid 0.54
_exptl_crystal_size_min 0.35
_refine_diff_density_max 1.896
_refine_diff_density_min -0.845
_refine_diff_density_rms 0.074
_refine_ls_extinction_method none
_refine_ls_goodness_of_fit_ref 1.046
_refine_ls_hydrogen_treatment constr
_refine_ls_matrix_type full
_refine_ls_number_parameters 433
_refine_ls_number_reflns 7891
_refine_ls_number_restraints 0
_refine_ls_restrained_S_all 1.046
_refine_ls_R_factor_all 0.1001
_refine_ls_R_factor_gt 0.0635
_refine_ls_shift/su_max 0.001
_refine_ls_shift/su_mean 0.000
_refine_ls_structure_factor_coef Fsqd
_refine_ls_weighting_details 'calc w=1/[\s^2^(Fo^2^)+(0.0976P)^2^+2.4237P] where P=(Fo^2^+2Fc^2^)/3'
_refine_ls_weighting_scheme calc
_refine_ls_wR_factor_gt 0.1617
_refine_ls_wR_factor_ref 0.1772
_reflns_number_gt 5211
_reflns_number_total 7891
_reflns_threshold_expression >2sigma(I)
_cod_data_source_file ic200318h_si_001.cif
_cod_data_source_block k486o
_cod_database_code 4325091

loop_
_symmetry_equiv_pos_as_xyz
'x, y, z'
'-x+1/2, -y+1/2, z'
'x+1/2, -y, -z+1/2'
'-x, y+1/2, -z+1/2'
'-x, -y, -z'
'x-1/2, y-1/2, -z'
'-x-1/2, y, z-1/2'
'x, -y-1/2, z-1/2'

loop_
_atom_site_label
_atom_site_type_symbol
_atom_site_fract_x
_atom_site_fract_y
_atom_site_fract_z
_atom_site_U_iso_or_equiv
_atom_site_adp_type
_atom_site_occupancy
_atom_site_symmetry_multiplicity
_atom_site_calc_flag
_atom_site_refinement_flags
C1 C 0.65861(18) 0.09394(11) 0.3069(2) 0.0266(7) Uani 1 1 d .
C2 C 0.69394(19) 0.09822(13) 0.3854(2) 0.0341(8) Uani 1 1 d .
H2 H 0.7232 0.0733 0.4058 0.041 Uiso 1 1 calc R
C3 C 0.6845(2) 0.14038(13) 0.4326(3) 0.0399(9) Uani 1 1 d .
H3 H 0.7090 0.1454 0.4854 0.048 Uiso 1 1 calc R
C4 C 0.6395(2) 0.17530(12) 0.4030(2) 0.0351(9) Uani 1 1 d .
H4 H 0.6329 0.2041 0.4358 0.042 Uiso 1 1 calc R
C5 C 0.60416(18) 0.16820(11) 0.3259(2) 0.0264(7) Uani 1 1 d .
C6 C 0.54970(18) 0.20179(11) 0.2965(2) 0.0259(7) Uani 1 1 d .
C7 C 0.56400(18) 0.24193(11) 0.2438(2) 0.0256(7) Uani 1 1 d .
C8 C 0.50985(19) 0.27121(12) 0.2177(2) 0.0308(8) Uani 1 1 d .
H8 H 0.5189 0.2983 0.1812 0.037 Uiso 1 1 calc R
C9 C 0.44368(19) 0.26231(12) 0.2430(2) 0.0309(8) Uani 1 1 d .
C10 C 0.43104(19) 0.22244(12) 0.2966(2) 0.0312(8) Uani 1 1 d .
H10 H 0.3857 0.2161 0.3148 0.037 Uiso 1 1 calc R
C11 C 0.48280(18) 0.19180(11) 0.3242(2) 0.0273(8) Uani 1 1 d .
C12 C 0.4671(2) 0.14956(12) 0.3842(2) 0.0321(8) Uani 1 1 d .
H12 H 0.5047 0.1255 0.3781 0.039 Uiso 1 1 calc R
C13 C 0.4653(3) 0.16612(16) 0.4794(3) 0.0632(15) Uani 1 1 d .
H13A H 0.4554 0.1384 0.5173 0.095 Uiso 1 1 calc R
H13B H 0.4299 0.1907 0.4867 0.095 Uiso 1 1 calc R
H13C H 0.5096 0.1798 0.4953 0.095 Uiso 1 1 calc R
C14 C 0.4011(2) 0.12433(14) 0.3602(3) 0.0487(11) Uani 1 1 d .
H14A H 0.3932 0.0973 0.4004 0.073 Uiso 1 1 calc R
H14B H 0.4042 0.1120 0.3002 0.073 Uiso 1 1 calc R
H14C H 0.3634 0.1473 0.3644 0.073 Uiso 1 1 calc R
C15 C 0.3850(2) 0.29323(13) 0.2106(3) 0.0392(9) Uani 1 1 d .
H15 H 0.4048 0.3219 0.1799 0.047 Uiso 1 1 calc R
C16 C 0.3424(2) 0.26519(17) 0.1443(3) 0.0556(12) Uani 1 1 d .
H16A H 0.3049 0.2856 0.1237 0.083 Uiso 1 1 calc R
H16B H 0.3240 0.2360 0.1720 0.083 Uiso 1 1 calc R
H16C H 0.3710 0.2559 0.0945 0.083 Uiso 1 1 calc R
C17 C 0.3412(3) 0.31180(17) 0.2850(3) 0.0634(14) Uani 1 1 d .
H17A H 0.3042 0.3316 0.2612 0.095 Uiso 1 1 calc R
H17B H 0.3690 0.3314 0.3246 0.095 Uiso 1 1 calc R
H17C H 0.3220 0.2844 0.3172 0.095 Uiso 1 1 calc R
C18 C 0.63647(19) 0.25359(13) 0.2171(2) 0.0317(8) Uani 1 1 d .
H18 H 0.6636 0.2232 0.2227 0.038 Uiso 1 1 calc R
C19 C 0.6676(2) 0.29091(14) 0.2795(3) 0.0472(11) Uani 1 1 d .
H19A H 0.7144 0.2978 0.2617 0.071 Uiso 1 1 calc R
H19B H 0.6674 0.2780 0.3392 0.071 Uiso 1 1 calc R
H19C H 0.6407 0.3208 0.2776 0.071 Uiso 1 1 calc R
C20 C 0.6427(2) 0.27076(15) 0.1223(3) 0.0463(10) Uani 1 1 d .
H20A H 0.6905 0.2775 0.1090 0.069 Uiso 1 1 calc R
H20B H 0.6158 0.3002 0.1143 0.069 Uiso 1 1 calc R
H20C H 0.6258 0.2455 0.0829 0.069 Uiso 1 1 calc R
C21 C 0.5953(3) 0.00045(19) 0.0237(4) 0.084(2) Uani 1 1 d .
H21A H 0.5771 0.0121 -0.0328 0.101 Uiso 1 1 calc R
H21B H 0.5573 -0.0146 0.0562 0.101 Uiso 1 1 calc R
C25 C 0.5698(3) 0.1420(2) -0.0223(3) 0.0680(16) Uani 1 1 d .
H25A H 0.5845 0.1113 -0.0497 0.082 Uiso 1 1 calc R
H25B H 0.6079 0.1654 -0.0255 0.082 Uiso 1 1 calc R
C26 C 0.5089(3) 0.1615(2) -0.0673(3) 0.0653(14) Uani 1 1 d .
H26A H 0.4793 0.1351 -0.0892 0.078 Uiso 1 1 calc R
H26B H 0.5217 0.1827 -0.1167 0.078 Uiso 1 1 calc R
C27 C 0.4743(2) 0.18971(15) 0.0047(3) 0.0493(11) Uani 1 1 d .
H27A H 0.4960 0.2217 0.0132 0.059 Uiso 1 1 calc R
H27B H 0.4254 0.1943 -0.0077 0.059 Uiso 1 1 calc R
C28 C 0.4851(2) 0.15739(13) 0.0832(3) 0.0349(9) Uani 1 1 d .
H28A H 0.4864 0.1766 0.1378 0.042 Uiso 1 1 calc R
H28B H 0.4482 0.1331 0.0878 0.042 Uiso 1 1 calc R
C29 C 0.69963(19) 0.01398(12) 0.2651(2) 0.0280(8) Uani 1 1 d .
C30 C 0.76944(19) 0.01214(12) 0.2471(2) 0.0303(8) Uani 1 1 d .
C31 C 0.8032(2) -0.03150(13) 0.2608(3) 0.0368(9) Uani 1 1 d .
H31 H 0.8505 -0.0336 0.2484 0.044 Uiso 1 1 calc R
C32 C 0.7694(2) -0.07173(13) 0.2920(3) 0.0377(9) Uani 1 1 d .
H32 H 0.7929 -0.1015 0.2986 0.045 Uiso 1 1 calc R
C33 C 0.7017(2) -0.06860(13) 0.3134(3) 0.0379(9) Uani 1 1 d .
H33 H 0.6794 -0.0960 0.3376 0.046 Uiso 1 1 calc R
C34 C 0.6651(2) -0.02627(12) 0.3004(2) 0.0332(8) Uani 1 1 d .
C35 C 0.5915(2) -0.02340(14) 0.3276(3) 0.0420(10) Uani 1 1 d .
H35 H 0.5725 0.0075 0.3039 0.050 Uiso 1 1 calc R
C36 C 0.5488(2) -0.06401(19) 0.2926(4) 0.0686(15) Uani 1 1 d .
H36A H 0.5018 -0.0600 0.3125 0.103 Uiso 1 1 calc R
H36B H 0.5667 -0.0949 0.3140 0.103 Uiso 1 1 calc R
H36C H 0.5501 -0.0636 0.2286 0.103 Uiso 1 1 calc R
C37 C 0.5858(3) -0.0214(2) 0.4275(4) 0.0797(18) Uani 1 1 d .
H37A H 0.5378 -0.0194 0.4443 0.119 Uiso 1 1 calc R
H37B H 0.6100 0.0072 0.4493 0.119 Uiso 1 1 calc R
H37C H 0.6060 -0.0506 0.4527 0.119 Uiso 1 1 calc R
C38 C 0.8096(2) 0.05586(14) 0.2169(3) 0.0400(9) Uani 1 1 d .
H38 H 0.7779 0.0841 0.2143 0.048 Uiso 1 1 calc R
C39 C 0.8657(2) 0.06763(17) 0.2825(3) 0.0555(12) Uani 1 1 d .
H39A H 0.8912 0.0960 0.2624 0.083 Uiso 1 1 calc R
H39B H 0.8965 0.0399 0.2877 0.083 Uiso 1 1 calc R
H39C H 0.8453 0.0746 0.3397 0.083 Uiso 1 1 calc R
C40 C 0.8388(2) 0.04811(16) 0.1258(3) 0.0542(12) Uani 1 1 d .
H40A H 0.8641 0.0770 0.1078 0.081 Uiso 1 1 calc R
H40B H 0.8016 0.0422 0.0844 0.081 Uiso 1 1 calc R
H40C H 0.8694 0.0201 0.1264 0.081 Uiso 1 1 calc R
N1 N 0.61486(14) 0.12809(9) 0.27769(18) 0.0247(6) Uani 1 1 d .
N2 N 0.66194(15) 0.05707(9) 0.24669(19) 0.0283(6) Uani 1 1 d .
Cl1 Cl 0.69694(5) 0.13847(4) 0.10798(7) 0.0423(3) Uani 1 1 d .
Cl2 Cl 0.50167(5) 0.05909(3) 0.19382(7) 0.0450(3) Uani 1 1 d .
Ti1 Ti 0.60902(3) 0.08606(2) 0.15041(4) 0.02959(18) Uani 1 1 d .
O1 O 0.54973(14) 0.13410(9) 0.06775(16) 0.0383(6) Uani 1 1 d .
O2 O 0.61886(16) 0.04094(9) 0.07204(18) 0.0467(8) Uani 1 1 d .
C22 C 0.6460(5) -0.0362(3) 0.0063(8) 0.168(5) Uani 1 1 d .
H22A H 0.6208 -0.0632 -0.0213 0.201 Uiso 1 1 calc R
H22B H 0.6752 -0.0225 -0.0401 0.201 Uiso 1 1 calc R
C23 C 0.6833(5) -0.0546(4) 0.0553(8) 0.192(6) Uani 1 1 d .
H23A H 0.6533 -0.0662 0.1028 0.230 Uiso 1 1 calc R
H23B H 0.7089 -0.0271 0.0806 0.230 Uiso 1 1 calc R
Cl3 Cl 0.71138(8) -0.14428(5) -0.01157(9) 0.0753(4) Uani 1 1 d .
C24 C 0.7358(3) -0.0937(2) 0.0471(4) 0.0807(17) Uani 1 1 d .
H24A H 0.7490 -0.1042 0.1067 0.097 Uiso 1 1 calc R
H24B H 0.7767 -0.0798 0.0189 0.097 Uiso 1 1 calc R

loop_
_atom_site_aniso_label
_atom_site_aniso_U_11
_atom_site_aniso_U_22
_atom_site_aniso_U_33
_atom_site_aniso_U_23
_atom_site_aniso_U_13
_atom_site_aniso_U_12
C1 0.0279(19) 0.0280(17) 0.0239(18) 0.0028(14) 0.0022(15) 0.0001(14)
C2 0.036(2) 0.0368(19) 0.0296(19) -0.0004(15) -0.0080(17) 0.0097(16)
C3 0.046(2) 0.044(2) 0.029(2) -0.0033(17) -0.0104(18) 0.0061(18)
C4 0.045(2) 0.0302(18) 0.030(2) -0.0044(15) -0.0075(18) 0.0058(16)
C5 0.0279(19) 0.0260(16) 0.0253(18) 0.0003(13) 0.0029(15) -0.0028(14)
C6 0.0290(19) 0.0286(17) 0.0201(18) -0.0035(13) -0.0021(15) 0.0008(14)
C7 0.0292(19) 0.0258(16) 0.0219(17) -0.0005(13) 0.0022(15) -0.0029(14)
C8 0.041(2) 0.0247(16) 0.0267(19) 0.0022(14) -0.0020(16) 0.0005(15)
C9 0.033(2) 0.0295(17) 0.030(2) -0.0013(14) -0.0025(16) 0.0014(15)
C10 0.030(2) 0.0291(17) 0.035(2) -0.0001(15) 0.0011(16) 0.0005(15)
C11 0.0314(19) 0.0258(16) 0.0245(19) -0.0048(13) 0.0006(15) -0.0002(14)
C12 0.039(2) 0.0272(17) 0.031(2) 0.0020(14) 0.0050(17) -0.0020(15)
C13 0.113(5) 0.044(2) 0.032(2) 0.0043(19) 0.015(3) -0.008(3)
C14 0.041(3) 0.039(2) 0.066(3) 0.012(2) 0.006(2) -0.0100(18)
C15 0.038(2) 0.038(2) 0.043(2) 0.0074(17) 0.0016(19) 0.0100(17)
C16 0.041(3) 0.066(3) 0.060(3) 0.010(2) -0.015(2) 0.007(2)
C17 0.066(3) 0.065(3) 0.060(3) 0.009(2) 0.011(3) 0.037(3)
C18 0.0289(19) 0.0335(18) 0.033(2) 0.0027(15) 0.0028(16) -0.0033(15)
C19 0.039(2) 0.045(2) 0.058(3) -0.002(2) -0.002(2) -0.0120(19)
C20 0.041(2) 0.056(2) 0.043(3) 0.0161(19) 0.008(2) -0.0043(19)
C21 0.086(4) 0.062(3) 0.105(5) -0.046(3) -0.027(4) 0.019(3)
C25 0.072(4) 0.107(4) 0.025(2) 0.020(2) 0.009(2) 0.039(3)
C26 0.071(4) 0.090(4) 0.035(3) 0.018(2) -0.002(2) 0.020(3)
C27 0.050(3) 0.051(2) 0.047(3) 0.011(2) -0.008(2) 0.009(2)
C28 0.036(2) 0.0366(19) 0.032(2) -0.0009(15) -0.0022(17) 0.0099(16)
C29 0.034(2) 0.0293(17) 0.0208(17) -0.0043(14) -0.0033(15) 0.0051(15)
C30 0.031(2) 0.0342(18) 0.0257(19) -0.0028(15) -0.0017(16) 0.0038(15)
C31 0.032(2) 0.042(2) 0.036(2) -0.0070(17) -0.0039(17) 0.0117(17)
C32 0.042(2) 0.0334(19) 0.038(2) -0.0029(16) -0.0047(18) 0.0122(17)
C33 0.044(2) 0.0322(18) 0.037(2) 0.0021(16) 0.0008(19) 0.0065(17)
C34 0.038(2) 0.0336(18) 0.028(2) 0.0003(15) 0.0011(17) 0.0057(16)
C35 0.040(2) 0.036(2) 0.050(3) 0.0143(18) 0.0100(19) 0.0056(17)
C36 0.039(3) 0.086(4) 0.081(4) -0.012(3) 0.001(3) -0.003(3)
C37 0.068(4) 0.102(4) 0.068(4) -0.019(3) 0.034(3) -0.015(3)
C38 0.030(2) 0.042(2) 0.048(3) 0.0007(18) 0.0009(18) 0.0048(17)
C39 0.040(3) 0.058(3) 0.069(3) -0.015(2) -0.007(2) -0.006(2)
C40 0.050(3) 0.059(3) 0.054(3) 0.010(2) 0.006(2) 0.000(2)
N1 0.0257(15) 0.0255(13) 0.0228(15) 0.0026(11) 0.0008(12) 0.0017(11)
N2 0.0293(16) 0.0292(14) 0.0263(16) -0.0025(12) 0.0007(13) 0.0057(12)
Cl1 0.0399(5) 0.0514(5) 0.0354(5) 0.0097(4) 0.0108(4) 0.0029(4)
Cl2 0.0367(5) 0.0425(5) 0.0557(7) 0.0142(5) -0.0115(5) -0.0089(4)
Ti1 0.0339(4) 0.0308(3) 0.0240(3) -0.0011(3) -0.0028(3) 0.0054(3)
O1 0.0403(16) 0.0485(15) 0.0261(14) 0.0059(11) 0.0036(12) 0.0129(12)
O2 0.064(2) 0.0398(14) 0.0363(16) -0.0130(12) -0.0142(15) 0.0174(13)
C22 0.167(9) 0.084(5) 0.251(12) -0.091(7) -0.103(9) 0.041(5)
C23 0.150(9) 0.200(10) 0.225(12) -0.132(9) -0.145(9) 0.107(8)
Cl3 0.0909(11) 0.0734(8) 0.0616(9) 0.0024(7) 0.0168(8) 0.0038(8)
C24 0.060(4) 0.106(4) 0.077(4) 0.003(3) -0.013(3) 0.023(3)

loop_
_atom_type_symbol
_atom_type_description
_atom_type_scat_dispersion_real
_atom_type_scat_dispersion_imag
_atom_type_scat_source
C C 0.0033 0.0016 'International Tables Vol C Tables 4.2.6.8 and 6.1.1.4'
H H 0.0000 0.0000 'International Tables Vol C Tables 4.2.6.8 and 6.1.1.4'
N N 0.0061 0.0033 'International Tables Vol C Tables 4.2.6.8 and 6.1.1.4'
Cl Cl 0.1484 0.1585 'International Tables Vol C Tables 4.2.6.8 and 6.1.1.4'
Ti Ti 0.2776 0.4457 'International Tables Vol C Tables 4.2.6.8 and 6.1.1.4'
O O 0.0106 0.0060 'International Tables Vol C Tables 4.2.6.8 and 6.1.1.4'

loop_
_geom_angle_atom_site_label_1
_geom_angle_atom_site_label_2
_geom_angle_atom_site_label_3
_geom_angle
N1 C1 N2 109.0(3)
N1 C1 C2 122.9(3)
N2 C1 C2 128.1(3)
N1 C1 Ti1 60.96(17)
N2 C1 Ti1 48.52(16)
C2 C1 Ti1 172.1(3)
C3 C2 C1 117.0(3)
C2 C3 C4 120.2(4)
C5 C4 C3 120.0(3)
N1 C5 C4 120.3(3)
N1 C5 C6 117.5(3)
C4 C5 C6 122.0(3)
C7 C6 C11 121.1(3)
C7 C6 C5 121.6(3)
C11 C6 C5 117.3(3)
C8 C7 C6 118.1(3)
C8 C7 C18 121.1(3)
C6 C7 C18 120.8(3)
C9 C8 C7 122.4(3)
C8 C9 C10 118.3(3)
C8 C9 C15 121.7(3)
C10 C9 C15 120.0(3)
C11 C10 C9 121.9(3)
C10 C11 C6 118.2(3)
C10 C11 C12 120.2(3)
C6 C11 C12 121.6(3)
C11 C12 C14 112.5(3)
C11 C12 C13 110.5(3)
C14 C12 C13 110.5(4)
C17 C15 C9 112.2(3)
C17 C15 C16 111.0(4)
C9 C15 C16 110.3(3)
C7 C18 C20 113.3(3)
C7 C18 C19 110.5(3)
C20 C18 C19 110.4(3)
O2 C21 C22 115.1(5)
O1 C25 C26 105.9(4)
C25 C26 C27 102.3(4)
C28 C27 C26 102.1(3)
O1 C28 C27 104.9(3)
C30 C29 C34 121.2(3)
C30 C29 N2 119.9(3)
C34 C29 N2 118.8(3)
C31 C30 C29 118.0(3)
C31 C30 C38 119.2(3)
C29 C30 C38 122.8(3)
C32 C31 C30 121.3(4)
C33 C32 C31 119.9(3)
C32 C33 C34 121.4(4)
C33 C34 C29 118.0(4)
C33 C34 C35 120.2(3)
C29 C34 C35 121.7(3)
C36 C35 C34 113.5(4)
C36 C35 C37 110.0(4)
C34 C35 C37 110.3(4)
C30 C38 C40 111.3(3)
C30 C38 C39 110.2(4)
C40 C38 C39 111.1(4)
C5 N1 C1 119.5(3)
C5 N1 Ti1 151.9(2)
C1 N1 Ti1 87.61(19)
C1 N2 C29 120.7(3)
C1 N2 Ti1 100.0(2)
C29 N2 Ti1 139.3(2)
O2 Ti1 N2 99.42(12)
O2 Ti1 O1 95.60(11)
N2 Ti1 O1 164.88(11)
O2 Ti1 N1 162.11(12)
N2 Ti1 N1 62.72(10)
O1 Ti1 N1 102.29(10)
O2 Ti1 Cl2 93.85(11)
N2 Ti1 Cl2 97.77(9)
O1 Ti1 Cl2 82.84(8)
N1 Ti1 Cl2 88.03(8)
O2 Ti1 Cl1 99.81(11)
N2 Ti1 Cl1 93.92(9)
O1 Ti1 Cl1 81.79(8)
N1 Ti1 Cl1 83.31(8)
Cl2 Ti1 Cl1 160.32(5)
O2 Ti1 C1 130.81(12)
N2 Ti1 C1 31.49(10)
O1 Ti1 C1 133.40(10)
N1 Ti1 C1 31.43(10)
Cl2 Ti1 C1 96.01(8)
Cl1 Ti1 C1 85.76(8)
C28 O1 C25 109.2(3)
C28 O1 Ti1 130.5(2)
C25 O1 Ti1 119.9(2)
C21 O2 Ti1 152.6(4)
C23 C22 C21 128.4(11)
C22 C23 C24 134.0(10)
C23 C24 Cl3 115.8(5)

loop_
_geom_bond_atom_site_label_1
_geom_bond_atom_site_label_2
_geom_bond_distance
C1 N1 1.353(4)
C1 N2 1.375(4)
C1 C2 1.392(5)
C1 Ti1 2.593(4)
C2 C3 1.383(5)
C3 C4 1.386(5)
C4 C5 1.383(5)
C5 N1 1.348(4)
C5 C6 1.487(5)
C6 C7 1.400(5)
C6 C11 1.409(5)
C7 C8 1.396(5)
C7 C18 1.517(5)
C8 C9 1.379(5)
C9 C10 1.396(5)
C9 C15 1.519(5)
C10 C11 1.390(5)
C11 C12 1.517(5)
C12 C14 1.517(5)
C12 C13 1.525(5)
C15 C17 1.516(6)
C15 C16 1.527(6)
C18 C20 1.529(5)
C18 C19 1.533(5)
C21 O2 1.418(5)
C21 C22 1.446(9)
C25 O1 1.449(5)
C25 C26 1.483(6)
C26 C27 1.511(7)
C27 C28 1.511(5)
C28 O1 1.444(4)
C29 C30 1.401(5)
C29 C34 1.411(5)
C29 N2 1.431(4)
C30 C31 1.393(5)
C30 C38 1.516(5)
C31 C32 1.381(5)
C32 C33 1.374(6)
C33 C34 1.388(5)
C34 C35 1.508(5)
C35 C36 1.500(6)
C35 C37 1.532(7)
C38 C40 1.521(6)
C38 C39 1.526(6)
N1 Ti1 2.269(3)
N2 Ti1 1.972(3)
Cl1 Ti1 2.3471(12)
Cl2 Ti1 2.3349(12)
Ti1 O2 1.740(3)
Ti1 O1 2.172(3)
C22 C23 1.165(11)
C23 C24 1.500(9)
Cl3 C24 1.729(6)
